data_7216186
loop_
_publ_author_name
'Ballie, Laura'
'Farrugia, Louis J.'
'MacNicol, David D.'
'MacSween, Ross'

_publ_section_title
;
 2,7-di-p-Chlorobenzoylnaphtho[2?3?-4 : 5]thiepin: a conformationally
 flexible new host molecule showing solvatochromic effects
;
_journal_issue 58
_journal_name_full CrystEngComm
_journal_page_first 326
_journal_paper_doi 10.1039/b414315a
_journal_volume 6
_journal_year 2004
_chemical_compound_source 'synthesis as described'
_chemical_formula_moiety 'C28 H16 Cl2 O2 S, C4 H8 O2'
_chemical_formula_sum 'C32 H24 Cl2 O4 S'
_chemical_formula_weight 575.47
_chemical_name_systematic
;
?
;
_space_group_IT_number 15
_symmetry_cell_setting monoclinic
_symmetry_Int_Tables_number 15
_symmetry_space_group_name_Hall '-C 2yc'
_symmetry_space_group_name_H-M 'C 1 2/c 1'
_atom_sites_solution_hydrogens geom
_atom_sites_solution_primary direct
_atom_sites_solution_secondary difmap
_audit_conform_dict_location ftp://ftp.iucr.org/pub/cif_core.dic
_audit_conform_dict_name cif_core.dic
_audit_conform_dict_version 2.3
_audit_creation_date 2004-02-16T18:07:52-00:00
_audit_creation_method 'WinGX routine CIF_UPDATE'
_cell_angle_alpha 90
_cell_angle_beta 105.6880(10)
_cell_angle_gamma 90
_cell_formula_units_Z 8
_cell_length_a 20.2438(3)
_cell_length_b 14.3080(2)
_cell_length_c 19.1313(3)
_cell_measurement_reflns_used 7908
_cell_measurement_temperature 100(2)
_cell_measurement_theta_max 30.034
_cell_measurement_theta_min 2.19
_cell_measurement_wavelength 0.71073
_cell_volume 5334.92(14)
_computing_cell_refinement 'HKL Scalepack (Otwinowski & Minor 1997)'
_computing_data_collection 'Collect (Nonius BV, 1997-2000)'
_computing_data_reduction 'HKL Denzo and Scalepack (Otwinowski & Minor 1997)'
_computing_molecular_graphics 'Ortep-3 for Windows (Farrugia, 1997)'
_computing_publication_material 'WinGX publication routines (Farrugia, 1999)'
_computing_structure_refinement 'SHELXL-97 (Sheldrick, 1997)'
_computing_structure_solution 'SHELXS-86 (Sheldrick, 1986)'
_diffrn_ambient_temperature 100(2)
_diffrn_detector 'CCD plate'
_diffrn_measured_fraction_theta_full 0.998
_diffrn_measured_fraction_theta_max 0.998
_diffrn_measurement_device '95mm CCD camera on \k-goniostat'
_diffrn_measurement_device_type KappaCCD
_diffrn_measurement_method 'CCD rotation images, thick slices'
_diffrn_orient_matrix_type 'by Nonius Collect from scalepack cell'
_diffrn_orient_matrix_UB_11 -0.150562E-1
_diffrn_orient_matrix_UB_12 0.244974E-1
_diffrn_orient_matrix_UB_13 0.421815E-1
_diffrn_orient_matrix_UB_21 0.488382E-1
_diffrn_orient_matrix_UB_22 0.135266E-1
_diffrn_orient_matrix_UB_23 0.264017E-1
_diffrn_orient_matrix_UB_31 -0.45559E-2
_diffrn_orient_matrix_UB_32 0.640442E-1
_diffrn_orient_matrix_UB_33 -0.21711E-1
_diffrn_radiation_monochromator graphite
_diffrn_radiation_probe x-ray
_diffrn_radiation_type MoK\a
_diffrn_radiation_wavelength 0.71073
_diffrn_reflns_av_R_equivalents 0.0324
_diffrn_reflns_av_unetI/netI 0.0196
_diffrn_reflns_limit_h_max 28
_diffrn_reflns_limit_h_min -28
_diffrn_reflns_limit_k_max 19
_diffrn_reflns_limit_k_min -20
_diffrn_reflns_limit_l_max 26
_diffrn_reflns_limit_l_min -26
_diffrn_reflns_number 46956
_diffrn_reflns_reduction_process
;
Scaled and merged with SORTAV
R.H. Blessing, (1987) Cryst. Rev. 1, 3-58
R.H. Blessing, (1989) J. Appl. Cryst. 22, 396-397
;
_diffrn_reflns_theta_full 30.04
_diffrn_reflns_theta_max 30.04
_diffrn_reflns_theta_min 2.21
_diffrn_source 'Enraf Nonius FR590'
_exptl_absorpt_coefficient_mu 0.36
_exptl_absorpt_correction_T_max 0.938
_exptl_absorpt_correction_T_min 0.89
_exptl_absorpt_correction_type gaussian
_exptl_absorpt_process_details
;
P. Coppens, L. Leiserowitz, D Rabinovich, Acta Cryst.
(1965), 18, 1035-1038
;
_exptl_crystal_colour red
_exptl_crystal_density_diffrn 1.433
_exptl_crystal_density_method 'not measured'
_exptl_crystal_description prism
_exptl_crystal_F_000 2384
_exptl_crystal_size_max 0.46
_exptl_crystal_size_mid 0.31
_exptl_crystal_size_min 0.3
_refine_diff_density_max 0.416
_refine_diff_density_min -0.245
_refine_diff_density_rms 0.052
_refine_ls_extinction_method none
_refine_ls_goodness_of_fit_ref 1.025
_refine_ls_hydrogen_treatment mixed
_refine_ls_matrix_type full
_refine_ls_number_parameters 352
_refine_ls_number_reflns 7807
_refine_ls_number_restraints 0
_refine_ls_restrained_S_all 1.025
_refine_ls_R_factor_all 0.0385
_refine_ls_R_factor_gt 0.0321
_refine_ls_shift/su_max 0.001
_refine_ls_shift/su_mean 0
_refine_ls_structure_factor_coef Fsqd
_refine_ls_weighting_details 'calc w=1/[\s^2^(Fo^2^)+(0.0377P)^2^+5.6181P] where P=(Fo^2^+2Fc^2^)/3'
_refine_ls_weighting_scheme calc
_refine_ls_wR_factor_gt 0.0802
_refine_ls_wR_factor_ref 0.083
_reflns_number_gt 6885
_reflns_number_total 7807
_reflns_threshold_expression >2sigma(I)
_cod_data_source_file b414315a.txt
_cod_data_source_block dioxane-clathrate
_cod_original_sg_symbol_H-M 'C 2/c'
_cod_database_code 7216186

loop_
_symmetry_equiv_pos_as_xyz
'x, y, z'
'-x, y, -z+1/2'
'x+1/2, y+1/2, z'
'-x+1/2, y+1/2, -z+1/2'
'-x, -y, -z'
'x, -y, z-1/2'
'-x+1/2, -y+1/2, -z'
'x+1/2, -y+1/2, z-1/2'

loop_
_atom_site_label
_atom_site_type_symbol
_atom_site_fract_x
_atom_site_fract_y
_atom_site_fract_z
_atom_site_U_iso_or_equiv
_atom_site_adp_type
_atom_site_occupancy
_atom_site_symmetry_multiplicity
_atom_site_calc_flag
_atom_site_refinement_flags
C2 C 0.03380(5) 0.15127(8) 0.16218(6) 0.01557(19) Uani 1 1 d .
C3 C -0.02448(6) 0.20234(8) 0.14503(6) 0.01621(19) Uani 1 1 d .
H3 H -0.0646 0.1665 0.1247 0.019 Uiso 1 1 calc R
C4 C -0.03822(5) 0.30216(7) 0.15155(5) 0.01432(19) Uani 1 1 d .
C5 C 0.00994(5) 0.37717(7) 0.15548(5) 0.01343(18) Uani 1 1 d .
C6 C 0.08149(5) 0.36903(7) 0.15379(5) 0.01391(19) Uani 1 1 d .
H6 H 0.0993 0.4246 0.1386 0.017 Uiso 1 1 calc R
C7 C 0.12739(5) 0.29846(7) 0.16939(5) 0.01330(18) Uani 1 1 d .
C8 C -0.01202(5) 0.46821(8) 0.15945(5) 0.01483(19) Uani 1 1 d .
H8 H 0.0192 0.5178 0.1596 0.018 Uiso 1 1 calc R
C9 C -0.07917(6) 0.49052(8) 0.16329(5) 0.0160(2) Uani 1 1 d .
C10 C -0.09987(6) 0.58389(8) 0.17079(6) 0.0210(2) Uani 1 1 d .
H10 H -0.0685 0.6338 0.1727 0.025 Uiso 1 1 calc R
C11 C -0.16529(7) 0.60218(9) 0.17524(7) 0.0254(3) Uani 1 1 d .
H11 H -0.1788 0.6648 0.1804 0.03 Uiso 1 1 calc R
C12 C -0.21250(6) 0.52874(10) 0.17224(7) 0.0254(3) Uani 1 1 d .
H12 H -0.2575 0.5423 0.1756 0.03 Uiso 1 1 calc R
C13 C -0.19391(6) 0.43784(9) 0.16451(6) 0.0213(2) Uani 1 1 d .
H13 H -0.2261 0.3889 0.1622 0.026 Uiso 1 1 calc R
C14 C -0.12655(6) 0.41666(8) 0.15990(6) 0.0162(2) Uani 1 1 d .
C15 C -0.10474(6) 0.32387(8) 0.15209(6) 0.0164(2) Uani 1 1 d .
H15 H -0.1371 0.2746 0.147 0.02 Uiso 1 1 calc R
C16 C 0.02901(6) 0.04665(8) 0.16369(6) 0.0184(2) Uani 1 1 d .
C17 C -0.02933(6) -0.00465(7) 0.11412(6) 0.0171(2) Uani 1 1 d .
C18 C -0.05133(6) -0.08762(8) 0.13957(6) 0.0201(2) Uani 1 1 d .
H18 H -0.0313 -0.1069 0.1882 0.024 Uiso 1 1 calc R
C19 C -0.10184(6) -0.14180(8) 0.09458(7) 0.0202(2) Uani 1 1 d .
H19 H -0.1177 -0.197 0.1123 0.024 Uiso 1 1 calc R
C20 C -0.12894(6) -0.11399(8) 0.02288(6) 0.0182(2) Uani 1 1 d .
C21 C -0.10760(6) -0.03278(8) -0.00394(6) 0.0188(2) Uani 1 1 d .
H21 H -0.1264 -0.0153 -0.0532 0.023 Uiso 1 1 calc R
C22 C -0.05824(6) 0.02284(8) 0.04232(6) 0.0181(2) Uani 1 1 d .
H22 H -0.0442 0.0796 0.025 0.022 Uiso 1 1 calc R
C23 C 0.20122(5) 0.32069(7) 0.17755(5) 0.01390(19) Uani 1 1 d .
C24 C 0.22051(5) 0.40108(7) 0.13726(6) 0.01404(19) Uani 1 1 d .
C25 C 0.18639(6) 0.42025(8) 0.06483(6) 0.0160(2) Uani 1 1 d .
H25 H 0.1486 0.3826 0.0402 0.019 Uiso 1 1 calc R
C26 C 0.20743(6) 0.49397(8) 0.02868(6) 0.0173(2) Uani 1 1 d .
H26 H 0.1852 0.5061 -0.0209 0.021 Uiso 1 1 calc R
C27 C 0.26156(6) 0.54956(8) 0.06649(6) 0.0171(2) Uani 1 1 d .
C28 C 0.29642(6) 0.53194(8) 0.13838(6) 0.0181(2) Uani 1 1 d .
H28 H 0.3333 0.5709 0.1633 0.022 Uiso 1 1 calc R
C29 C 0.27633(5) 0.45637(8) 0.17318(6) 0.0166(2) Uani 1 1 d .
H29 H 0.3007 0.4421 0.2218 0.02 Uiso 1 1 calc R
Cl1 Cl -0.191760(15) -0.18281(2) -0.033600(16) 0.02395(7) Uani 1 1 d .
Cl2 Cl 0.285460(16) 0.64530(2) 0.022744(17) 0.02412(7) Uani 1 1 d .
O30 O 0.24565(4) 0.27449(6) 0.21983(4) 0.01924(16) Uani 1 1 d .
O31 O 0.07421(5) 0.00326(6) 0.20717(5) 0.0275(2) Uani 1 1 d .
S1 S 0.120404(13) 0.183308(18) 0.199673(14) 0.01573(6) Uani 1 1 d .
C33 C 0.48383(7) 0.21502(10) 0.46187(7) 0.0292(3) Uani 1 1 d .
H33A H 0.5128 0.2269 0.5117 0.035 Uiso 1 1 calc R
H33B H 0.5145 0.2055 0.43 0.035 Uiso 1 1 calc R
C34 C 0.44126(8) 0.12828(10) 0.46143(7) 0.0300(3) Uani 1 1 d .
H34A H 0.4719 0.0741 0.4782 0.036 Uiso 1 1 calc R
H34B H 0.4124 0.1366 0.4953 0.036 Uiso 1 1 calc R
C36 C 0.35457(7) 0.18894(9) 0.36632(7) 0.0272(3) Uani 1 1 d .
H36A H 0.3247 0.1983 0.3991 0.033 Uiso 1 1 calc R
H36B H 0.3248 0.177 0.3168 0.033 Uiso 1 1 calc R
C37 C 0.39688(8) 0.27558(10) 0.36596(8) 0.0331(3) Uani 1 1 d .
H37A H 0.4251 0.2673 0.3314 0.04 Uiso 1 1 calc R
H37B H 0.3661 0.3297 0.3497 0.04 Uiso 1 1 calc R
O32 O 0.44073(6) 0.29341(7) 0.43722(6) 0.0334(2) Uani 1 1 d .
O35 O 0.39862(5) 0.11047(6) 0.39031(5) 0.02682(19) Uani 1 1 d .

loop_
_atom_site_aniso_label
_atom_site_aniso_U_11
_atom_site_aniso_U_22
_atom_site_aniso_U_33
_atom_site_aniso_U_23
_atom_site_aniso_U_13
_atom_site_aniso_U_12
C2 0.0160(5) 0.0133(5) 0.0170(5) 0.0017(4) 0.0038(4) 0.0001(4)
C3 0.0155(5) 0.0147(5) 0.0185(5) 0.0010(4) 0.0047(4) 0.0001(4)
C4 0.0138(5) 0.0150(5) 0.0140(4) 0.0017(3) 0.0034(3) 0.0018(4)
C5 0.0131(4) 0.0144(5) 0.0124(4) 0.0000(3) 0.0029(3) 0.0020(4)
C6 0.0143(5) 0.0141(5) 0.0132(4) -0.0004(3) 0.0034(3) 0.0007(4)
C7 0.0137(4) 0.0135(4) 0.0126(4) 0.0002(3) 0.0034(3) 0.0004(4)
C8 0.0148(5) 0.0149(5) 0.0142(4) 0.0002(3) 0.0029(3) 0.0027(4)
C9 0.0172(5) 0.0177(5) 0.0128(4) 0.0012(4) 0.0037(4) 0.0052(4)
C10 0.0226(6) 0.0191(5) 0.0213(5) 0.0008(4) 0.0061(4) 0.0071(4)
C11 0.0280(6) 0.0253(6) 0.0245(6) 0.0029(5) 0.0100(5) 0.0136(5)
C12 0.0216(6) 0.0338(7) 0.0240(5) 0.0080(5) 0.0116(4) 0.0136(5)
C13 0.0174(5) 0.0282(6) 0.0207(5) 0.0083(4) 0.0092(4) 0.0068(4)
C14 0.0149(5) 0.0210(5) 0.0134(4) 0.0042(4) 0.0050(4) 0.0054(4)
C15 0.0144(5) 0.0188(5) 0.0162(5) 0.0034(4) 0.0044(4) 0.0020(4)
C16 0.0190(5) 0.0135(5) 0.0226(5) 0.0018(4) 0.0053(4) 0.0007(4)
C17 0.0179(5) 0.0120(5) 0.0219(5) 0.0005(4) 0.0060(4) 0.0013(4)
C18 0.0234(5) 0.0145(5) 0.0226(5) 0.0029(4) 0.0065(4) 0.0015(4)
C19 0.0233(5) 0.0123(5) 0.0272(6) 0.0007(4) 0.0106(4) -0.0008(4)
C20 0.0179(5) 0.0140(5) 0.0242(5) -0.0046(4) 0.0083(4) -0.0003(4)
C21 0.0203(5) 0.0174(5) 0.0196(5) 0.0002(4) 0.0071(4) 0.0016(4)
C22 0.0194(5) 0.0135(5) 0.0229(5) 0.0022(4) 0.0085(4) 0.0009(4)
C23 0.0137(4) 0.0135(4) 0.0144(4) -0.0022(3) 0.0035(3) 0.0018(4)
C24 0.0119(4) 0.0143(5) 0.0163(4) -0.0012(4) 0.0045(3) 0.0022(4)
C25 0.0145(5) 0.0156(5) 0.0170(5) -0.0017(4) 0.0030(4) 0.0001(4)
C26 0.0176(5) 0.0170(5) 0.0169(5) 0.0007(4) 0.0038(4) 0.0022(4)
C27 0.0177(5) 0.0129(5) 0.0225(5) 0.0008(4) 0.0085(4) 0.0016(4)
C28 0.0154(5) 0.0170(5) 0.0219(5) -0.0039(4) 0.0049(4) -0.0018(4)
C29 0.0141(5) 0.0189(5) 0.0160(4) -0.0019(4) 0.0027(4) 0.0007(4)
Cl1 0.02416(14) 0.01938(13) 0.02910(14) -0.00766(10) 0.00857(11) -0.00461(10)
Cl2 0.02631(14) 0.01551(13) 0.03151(15) 0.00507(10) 0.00950(11) -0.00078(10)
O30 0.0159(4) 0.0186(4) 0.0214(4) 0.0026(3) 0.0020(3) 0.0042(3)
O31 0.0244(4) 0.0173(4) 0.0350(5) 0.0070(3) -0.0020(4) 0.0013(3)
S1 0.01433(12) 0.01342(12) 0.01849(12) 0.00329(9) 0.00281(9) 0.00215(9)
C33 0.0300(7) 0.0315(7) 0.0249(6) -0.0022(5) 0.0055(5) -0.0048(5)
C34 0.0397(7) 0.0259(6) 0.0199(5) 0.0042(5) 0.0003(5) -0.0029(5)
C36 0.0265(6) 0.0246(6) 0.0288(6) 0.0037(5) 0.0048(5) -0.0001(5)
C37 0.0350(7) 0.0224(6) 0.0400(7) 0.0092(5) 0.0069(6) -0.0001(5)
O32 0.0395(6) 0.0209(5) 0.0411(5) -0.0073(4) 0.0130(4) -0.0051(4)
O35 0.0365(5) 0.0182(4) 0.0223(4) -0.0008(3) 0.0021(4) 0.0007(4)

loop_
_atom_type_symbol
_atom_type_description
_atom_type_scat_dispersion_real
_atom_type_scat_dispersion_imag
_atom_type_scat_source
C C 0.0033 0.0016 'International Tables Vol C Tables 4.2.6.8 and 6.1.1.4'
H H 0 0 'International Tables Vol C Tables 4.2.6.8 and 6.1.1.4'
Cl Cl 0.1484 0.1585 'International Tables Vol C Tables 4.2.6.8 and 6.1.1.4'
O O 0.0106 0.006 'International Tables Vol C Tables 4.2.6.8 and 6.1.1.4'
S S 0.1246 0.1234 'International Tables Vol C Tables 4.2.6.8 and 6.1.1.4'

loop_
_exptl_crystal_face_index_h
_exptl_crystal_face_index_k
_exptl_crystal_face_index_l
_exptl_crystal_face_perp_dist
1 0 0 0.129
-1 0 0 0.179
-1 -1 1 0.13
1 1 -1 0.13
1 -1 1 0.1
-1 1 -1 0.14
1 1 1 0.15
-1 -1 -1 0.15
-1 1 1 0.15
1 -1 -1 0.1

loop_
_geom_angle_atom_site_label_1
_geom_angle_atom_site_label_2
_geom_angle_atom_site_label_3
_geom_angle
C3 C2 C16 119.18(10)
C3 C2 S1 131.63(9)
C16 C2 S1 108.26(8)
C2 C3 C4 132.80(10)
C2 C3 H3 113.6
C4 C3 H3 113.6
C15 C4 C5 118.62(10)
C15 C4 C3 115.23(10)
C5 C4 C3 126.13(9)
C8 C5 C4 118.79(10)
C8 C5 C6 114.24(9)
C4 C5 C6 126.94(9)
C7 C6 C5 132.96(10)
C7 C6 H6 113.5
C5 C6 H6 113.5
C6 C7 C23 118.24(9)
C6 C7 S1 131.26(8)
C23 C7 S1 109.34(7)
C5 C8 C9 122.76(10)
C5 C8 H8 118.6
C9 C8 H8 118.6
C14 C9 C8 118.45(10)
C14 C9 C10 119.48(10)
C8 C9 C10 122.07(11)
C11 C10 C9 120.08(12)
C11 C10 H10 120
C9 C10 H10 120
C10 C11 C12 120.58(12)
C10 C11 H11 119.7
C12 C11 H11 119.7
C13 C12 C11 120.50(11)
C13 C12 H12 119.7
C11 C12 H12 119.8
C12 C13 C14 120.24(12)
C12 C13 H13 119.9
C14 C13 H13 119.9
C9 C14 C15 118.45(10)
C9 C14 C13 119.12(10)
C15 C14 C13 122.43(11)
C4 C15 C14 122.78(10)
C4 C15 H15 118.6
C14 C15 H15 118.6
O31 C16 C17 119.95(10)
O31 C16 C2 118.55(10)
C17 C16 C2 121.50(9)
C22 C17 C18 119.51(10)
C22 C17 C16 122.40(10)
C18 C17 C16 117.86(10)
C19 C18 C17 120.67(11)
C19 C18 H18 119.7
C17 C18 H18 119.7
C18 C19 C20 118.80(10)
C18 C19 H19 120.6
C20 C19 H19 120.6
C21 C20 C19 121.72(10)
C21 C20 Cl1 119.64(9)
C19 C20 Cl1 118.63(9)
C20 C21 C22 119.08(10)
C20 C21 H21 120.5
C22 C21 H21 120.5
C21 C22 C17 120.17(10)
C21 C22 H22 119.9
C17 C22 H22 119.9
O30 C23 C24 120.49(10)
O30 C23 C7 119.22(10)
C24 C23 C7 120.23(9)
C25 C24 C29 119.55(10)
C25 C24 C23 122.30(9)
C29 C24 C23 118.11(9)
C26 C25 C24 120.41(10)
C26 C25 H25 119.8
C24 C25 H25 119.8
C27 C26 C25 118.72(10)
C27 C26 H26 120.6
C25 C26 H26 120.6
C26 C27 C28 122.01(10)
C26 C27 Cl2 118.89(9)
C28 C27 Cl2 119.09(9)
C29 C28 C27 118.71(10)
C29 C28 H28 120.6
C27 C28 H28 120.6
C28 C29 C24 120.53(10)
C28 C29 H29 119.7
C24 C29 H29 119.7
C7 S1 C2 105.54(5)
O32 C33 C34 110.41(11)
O32 C33 H33A 109.6
C34 C33 H33A 109.6
O32 C33 H33B 109.6
C34 C33 H33B 109.6
H33A C33 H33B 108.1
O35 C34 C33 110.51(10)
O35 C34 H34A 109.5
C33 C34 H34A 109.5
O35 C34 H34B 109.5
C33 C34 H34B 109.5
H34A C34 H34B 108.1
O35 C36 C37 109.96(11)
O35 C36 H36A 109.7
C37 C36 H36A 109.7
O35 C36 H36B 109.7
C37 C36 H36B 109.7
H36A C36 H36B 108.2
O32 C37 C36 110.38(11)
O32 C37 H37A 109.6
C36 C37 H37A 109.6
O32 C37 H37B 109.6
C36 C37 H37B 109.6
H37A C37 H37B 108.1
C33 O32 C37 109.99(10)
C34 O35 C36 109.30(10)

loop_
_geom_bond_atom_site_label_1
_geom_bond_atom_site_label_2
_geom_bond_distance
C2 C3 1.3506(15)
C2 C16 1.5008(15)
C2 S1 1.7659(11)
C3 C4 1.4669(15)
C3 H3 0.95
C4 C15 1.3847(15)
C4 C5 1.4381(15)
C5 C8 1.3850(14)
C5 C6 1.4623(14)
C6 C7 1.3498(14)
C6 H6 0.95
C7 C23 1.4943(14)
C7 S1 1.7648(11)
C8 C9 1.4175(15)
C8 H8 0.95
C9 C14 1.4168(16)
C9 C10 1.4188(15)
C10 C11 1.3752(17)
C10 H10 0.95
C11 C12 1.411(2)
C11 H11 0.95
C12 C13 1.3730(18)
C12 H12 0.95
C13 C14 1.4227(15)
C13 H13 0.95
C14 C15 1.4197(15)
C15 H15 0.95
C16 O31 1.2260(14)
C16 C17 1.4924(16)
C17 C22 1.3962(15)
C17 C18 1.4007(15)
C18 C19 1.3824(16)
C18 H18 0.95
C19 C20 1.3906(16)
C19 H19 0.95
C20 C21 1.3858(16)
C20 Cl1 1.7352(11)
C21 C22 1.3917(16)
C21 H21 0.95
C22 H22 0.95
C23 O30 1.2275(13)
C23 C24 1.4942(15)
C24 C25 1.3981(14)
C24 C29 1.3983(15)
C25 C26 1.3898(15)
C25 H25 0.95
C26 C27 1.3884(16)
C26 H26 0.95
C27 C28 1.3887(16)
C27 Cl2 1.7407(11)
C28 C29 1.3871(16)
C28 H28 0.95
C29 H29 0.95
C33 O32 1.4209(18)
C33 C34 1.5097(19)
C33 H33A 0.99
C33 H33B 0.99
C34 O35 1.4234(15)
C34 H34A 0.99
C34 H34B 0.99
C36 O35 1.4301(16)
C36 C37 1.5078(19)
C36 H36A 0.99
C36 H36B 0.99
C37 O32 1.4342(18)
C37 H37A 0.99
C37 H37B 0.99

loop_
_geom_torsion_atom_site_label_1
_geom_torsion_atom_site_label_2
_geom_torsion_atom_site_label_3
_geom_torsion_atom_site_label_4
_geom_torsion
C16 C2 C3 C4 166.74(11)
S1 C2 C3 C4 -0.8(2)
C2 C3 C4 C15 -158.44(12)
C2 C3 C4 C5 23.17(19)
C15 C4 C5 C8 -0.18(14)
C3 C4 C5 C8 178.16(10)
C15 C4 C5 C6 -178.34(10)
C3 C4 C5 C6 0.00(17)
C8 C5 C6 C7 159.12(11)
C4 C5 C6 C7 -22.65(18)
C5 C6 C7 C23 -166.55(10)
C5 C6 C7 S1 -0.37(18)
C4 C5 C8 C9 3.09(15)
C6 C5 C8 C9 -178.52(9)
C5 C8 C9 C14 -2.67(15)
C5 C8 C9 C10 176.96(10)
C14 C9 C10 C11 0.47(16)
C8 C9 C10 C11 -179.16(10)
C9 C10 C11 C12 -0.16(18)
C10 C11 C12 C13 -0.28(18)
C11 C12 C13 C14 0.40(18)
C8 C9 C14 C15 -0.62(14)
C10 C9 C14 C15 179.74(10)
C8 C9 C14 C13 179.29(10)
C10 C9 C14 C13 -0.35(15)
C12 C13 C14 C9 -0.08(16)
C12 C13 C14 C15 179.82(11)
C5 C4 C15 C14 -3.14(15)
C3 C4 C15 C14 178.34(10)
C9 C14 C15 C4 3.54(15)
C13 C14 C15 C4 -176.36(10)
C3 C2 C16 O31 -147.73(12)
S1 C2 C16 O31 22.49(14)
C3 C2 C16 C17 31.88(16)
S1 C2 C16 C17 -157.90(9)
O31 C16 C17 C22 -142.46(12)
C2 C16 C17 C22 37.94(16)
O31 C16 C17 C18 32.06(16)
C2 C16 C17 C18 -147.54(11)
C22 C17 C18 C19 -0.74(17)
C16 C17 C18 C19 -175.43(11)
C17 C18 C19 C20 1.98(18)
C18 C19 C20 C21 -1.29(17)
C18 C19 C20 Cl1 179.41(9)
C19 C20 C21 C22 -0.65(17)
Cl1 C20 C21 C22 178.65(9)
C20 C21 C22 C17 1.90(17)
C18 C17 C22 C21 -1.23(17)
C16 C17 C22 C21 173.21(10)
C6 C7 C23 O30 148.49(10)
S1 C7 C23 O30 -20.53(12)
C6 C7 C23 C24 -28.68(14)
S1 C7 C23 C24 162.30(8)
O30 C23 C24 C25 140.89(11)
C7 C23 C24 C25 -41.98(14)
O30 C23 C24 C29 -36.74(15)
C7 C23 C24 C29 140.39(10)
C29 C24 C25 C26 -0.31(16)
C23 C24 C25 C26 -177.91(10)
C24 C25 C26 C27 -1.81(16)
C25 C26 C27 C28 1.98(17)
C25 C26 C27 Cl2 -176.98(8)
C26 C27 C28 C29 0.02(17)
Cl2 C27 C28 C29 178.99(8)
C27 C28 C29 C24 -2.21(16)
C25 C24 C29 C28 2.37(16)
C23 C24 C29 C28 -179.93(10)
C6 C7 S1 C2 31.00(12)
C23 C7 S1 C2 -161.89(7)
C3 C2 S1 C7 -30.49(12)
C16 C2 S1 C7 160.96(7)
O32 C33 C34 O35 58.60(15)
O35 C36 C37 O32 -58.81(15)
C34 C33 O32 C37 -57.25(14)
C36 C37 O32 C33 57.68(15)
C33 C34 O35 C36 -59.10(15)
C37 C36 O35 C34 59.21(14)
